data_4302528
loop_
_publ_author_name
'Deguang Huang'
'Liang Deng'
'Jibin Sun'
'R. H. Holm'

_publ_section_title
;
Cleavage of Ni-(\m2-S)-Ni Bridges in Dinuclear Nickel(II) Dithiolate Pincer
Complexes and Related Reactions
;
_journal_name_full 'Inorganic Chemistry'
_journal_page_first 6159
_journal_page_last 6166
_journal_paper_doi 10.1021/ic900494u
_journal_volume 48
_journal_year 2009
_chemical_formula_moiety 'C20 H33 Fe N6 Ni O2 S2, C H2 Cl2, C F3 O3 S'
_chemical_formula_sum 'C22 H35 Cl2 F3 Fe N6 Ni O5 S3'
_chemical_formula_weight 802.20
_chemical_name_common '[Ni(pdtc)-CN-Fe(Me6-tren)](CF3SO3)(CH2Cl2)'
_space_group_IT_number 2
_symmetry_cell_setting triclinic
_symmetry_space_group_name_Hall '-P 1'
_symmetry_space_group_name_H-M 'P -1'
_atom_sites_solution_hydrogens geom
_atom_sites_solution_primary direct
_atom_sites_solution_secondary difmap
_audit_creation_method SHELXL-97
_cell_angle_alpha 94.966(2)
_cell_angle_beta 94.132(2)
_cell_angle_gamma 97.477(2)
_cell_formula_units_Z 2
_cell_length_a 9.3583(9)
_cell_length_b 12.8007(12)
_cell_length_c 14.5878(13)
_cell_measurement_reflns_used 2071
_cell_measurement_temperature 193(2)
_cell_measurement_theta_max 24.46
_cell_measurement_theta_min 2.505
_cell_volume 1720.0(3)
_computing_cell_refinement 'SAINT V7.34A (Bruker AXS, 2006)'
_computing_data_collection 'SMART V5.632 (Bruker AXS, 2001)'
_computing_data_reduction
;
SAINT V7.34A (Bruker AXS, 2006), SADABS (Bruker AXS, 2004)              
;
_computing_molecular_graphics 'SHELXTL v6.12 (Bruker AXS, 2001b)'
_computing_publication_material 'SHELXTL v6.12 (Bruker AXS, 2001b)'
_computing_structure_refinement 'SHELXTL v6.12 (Bruker AXS, 2001b)'
_computing_structure_solution 'SHELXTL v6.12 (Bruker AXS, 2001b)'
_diffrn_ambient_temperature 193(2)
_diffrn_measured_fraction_theta_full 0.995
_diffrn_measured_fraction_theta_max 0.995
_diffrn_measurement_device_type 'Bruker APEX CCD'
_diffrn_measurement_method '\w scans, 0.3 degree'
_diffrn_radiation_monochromator graphite
_diffrn_radiation_source 'fine-focus sealed tube'
_diffrn_radiation_type MoK\a
_diffrn_radiation_wavelength 0.71073
_diffrn_reflns_av_R_equivalents 0.0217
_diffrn_reflns_av_sigmaI/netI 0.0548
_diffrn_reflns_limit_h_max 11
_diffrn_reflns_limit_h_min -11
_diffrn_reflns_limit_k_max 15
_diffrn_reflns_limit_k_min -13
_diffrn_reflns_limit_l_max 17
_diffrn_reflns_limit_l_min -13
_diffrn_reflns_number 9689
_diffrn_reflns_theta_full 25.26
_diffrn_reflns_theta_max 25.26
_diffrn_reflns_theta_min 1.41
_diffrn_standards_decay_% 0
_diffrn_standards_number 0
_exptl_absorpt_coefficient_mu 1.363
_exptl_absorpt_correction_T_max 0.9227
_exptl_absorpt_correction_T_min 0.8535
_exptl_absorpt_correction_type multi-scan
_exptl_absorpt_process_details 'SADABS (Bruker AXS, 2004)'
_exptl_crystal_colour red
_exptl_crystal_density_diffrn 1.549
_exptl_crystal_density_method 'not measured'
_exptl_crystal_description block
_exptl_crystal_F_000 824
_exptl_crystal_size_max 0.12
_exptl_crystal_size_mid 0.10
_exptl_crystal_size_min 0.06
_refine_diff_density_max 0.885
_refine_diff_density_min -0.736
_refine_diff_density_rms 0.090
_refine_ls_extinction_method none
_refine_ls_goodness_of_fit_ref 1.047
_refine_ls_hydrogen_treatment constr
_refine_ls_matrix_type full
_refine_ls_number_parameters 413
_refine_ls_number_reflns 6218
_refine_ls_number_restraints 24
_refine_ls_restrained_S_all 1.053
_refine_ls_R_factor_all 0.0771
_refine_ls_R_factor_gt 0.0564
_refine_ls_shift/su_max 0.001
_refine_ls_shift/su_mean 0.000
_refine_ls_structure_factor_coef Fsqd
_refine_ls_weighting_details 'calc w=1/[\s^2^(Fo^2^)+(0.0758P)^2^+1.8358P] where P=(Fo^2^+2Fc^2^)/3'
_refine_ls_weighting_scheme calc
_refine_ls_wR_factor_gt 0.1405
_refine_ls_wR_factor_ref 0.1598
_reflns_number_gt 4702
_reflns_number_total 6218
_reflns_threshold_expression >2sigma(I)
_cod_data_source_file ic900494u_si_001_11.cif
_cod_data_source_block compound21
_cod_depositor_comments
;
The following automatic conversions were performed:
'_symmetry_cell_setting' value 'Triclinic' changed to 'triclinic'
according to '/home/saulius/struct/CIF-dictionaries/cif_core.dic'
dictionary named 'cif_core.dic' version 2.4.1 from 2010-06-29.

Automatic conversion script
Id: cif_fix_enum 1527 2010-12-29 10:47:43Z saulius 
;
_cod_database_code 4302528

loop_
_symmetry_equiv_pos_as_xyz
'x, y, z'
'-x, -y, -z'

loop_
_atom_site_label
_atom_site_type_symbol
_atom_site_fract_x
_atom_site_fract_y
_atom_site_fract_z
_atom_site_U_iso_or_equiv
_atom_site_adp_type
_atom_site_occupancy
_atom_site_symmetry_multiplicity
_atom_site_calc_flag
_atom_site_refinement_flags
_atom_site_disorder_assembly
_atom_site_disorder_group
Ni1 Ni 0.24836(7) 0.31207(5) 0.58519(4) 0.03745(19) Uani 1 1 d . . .
Fe1 Fe 0.30105(7) 0.18084(5) 0.25937(4) 0.03090(19) Uani 1 1 d . . .
S1 S 0.27950(17) 0.16473(10) 0.64112(9) 0.0497(3) Uani 1 1 d . . .
S2 S 0.2171(2) 0.46258(11) 0.53402(9) 0.0606(4) Uani 1 1 d . . .
O1 O 0.2443(4) 0.1370(3) 0.8149(2) 0.0569(10) Uani 1 1 d . . .
O2 O 0.1497(5) 0.6193(3) 0.6430(3) 0.0633(11) Uani 1 1 d . . .
N1 N 0.1987(4) 0.3644(3) 0.7021(2) 0.0352(9) Uani 1 1 d . . .
N2 N 0.3087(5) 0.2263(3) 0.3975(3) 0.0460(10) Uani 1 1 d . . .
N3 N 0.2907(4) 0.1400(3) 0.1103(3) 0.0407(10) Uani 1 1 d . . .
N4 N 0.0779(4) 0.1117(3) 0.2395(3) 0.0407(9) Uani 1 1 d . . .
N5 N 0.3571(5) 0.3390(3) 0.2185(3) 0.0436(10) Uani 1 1 d . . .
N6 N 0.4555(4) 0.0702(3) 0.2599(3) 0.0454(10) Uani 1 1 d . . .
C1 C 0.2387(5) 0.1955(4) 0.7534(3) 0.0424(11) Uani 1 1 d . . .
C2 C 0.1939(5) 0.3031(4) 0.7726(3) 0.0372(11) Uani 1 1 d . . .
C3 C 0.1476(6) 0.3376(4) 0.8564(3) 0.0455(12) Uani 1 1 d . . .
H3 H 0.1410 0.2921 0.9045 0.055 Uiso 1 1 calc R . .
C4 C 0.1113(6) 0.4379(4) 0.8701(3) 0.0457(12) Uani 1 1 d . . .
H4 H 0.0797 0.4627 0.9274 0.055 Uiso 1 1 calc R . .
C5 C 0.1215(5) 0.5022(4) 0.7986(3) 0.0438(12) Uani 1 1 d . . .
H5 H 0.0998 0.5727 0.8068 0.053 Uiso 1 1 calc R . .
C6 C 0.1633(5) 0.4632(4) 0.7159(3) 0.0375(11) Uani 1 1 d . . .
C7 C 0.1716(6) 0.5273(4) 0.6351(3) 0.0447(12) Uani 1 1 d . . .
C8 C 0.2878(6) 0.2597(4) 0.4701(3) 0.0416(11) Uani 1 1 d . . .
C9 C 0.1366(6) 0.1127(5) 0.0765(3) 0.0526(14) Uani 1 1 d . . .
H9A H 0.1280 0.0685 0.0167 0.063 Uiso 1 1 calc R . .
H9B H 0.0944 0.1782 0.0665 0.063 Uiso 1 1 calc R . .
C10 C 0.0538(6) 0.0526(5) 0.1462(4) 0.0535(14) Uani 1 1 d . . .
H10A H -0.0508 0.0418 0.1260 0.064 Uiso 1 1 calc R . .
H10B H 0.0859 -0.0178 0.1489 0.064 Uiso 1 1 calc R . .
C11 C -0.0099(6) 0.2000(5) 0.2438(4) 0.0508(13) Uani 1 1 d . . .
H11A H -0.1126 0.1717 0.2316 0.076 Uiso 1 1 calc R . .
H11B H 0.0181 0.2479 0.1974 0.076 Uiso 1 1 calc R . .
H11C H 0.0067 0.2389 0.3054 0.076 Uiso 1 1 calc R . .
C12 C 0.0320(6) 0.0408(4) 0.3098(4) 0.0520(13) Uani 1 1 d . . .
H12A H -0.0719 0.0160 0.2983 0.078 Uiso 1 1 calc R . .
H12B H 0.0518 0.0794 0.3714 0.078 Uiso 1 1 calc R . .
H12C H 0.0856 -0.0201 0.3063 0.078 Uiso 1 1 calc R . .
C13 C 0.3585(6) 0.2340(4) 0.0692(3) 0.0470(13) Uani 1 1 d . . .
H13A H 0.3255 0.2289 0.0027 0.056 Uiso 1 1 calc R . .
H13B H 0.4649 0.2360 0.0747 0.056 Uiso 1 1 calc R . .
C14 C 0.3194(6) 0.3346(4) 0.1173(3) 0.0504(13) Uani 1 1 d . . .
H14A H 0.3723 0.3968 0.0927 0.061 Uiso 1 1 calc R . .
H14B H 0.2144 0.3370 0.1052 0.061 Uiso 1 1 calc R . .
C15 C 0.5147(7) 0.3680(5) 0.2395(4) 0.0635(16) Uani 1 1 d . . .
H15A H 0.5438 0.4398 0.2229 0.095 Uiso 1 1 calc R . .
H15B H 0.5654 0.3181 0.2039 0.095 Uiso 1 1 calc R . .
H15C H 0.5394 0.3653 0.3056 0.095 Uiso 1 1 calc R . .
C16 C 0.2842(8) 0.4226(4) 0.2671(4) 0.0642(16) Uani 1 1 d . . .
H16A H 0.3121 0.4905 0.2426 0.096 Uiso 1 1 calc R . .
H16B H 0.3138 0.4287 0.3334 0.096 Uiso 1 1 calc R . .
H16C H 0.1791 0.4032 0.2571 0.096 Uiso 1 1 calc R . .
C17 C 0.3719(6) 0.0495(5) 0.0938(4) 0.0548(14) Uani 1 1 d . . .
H17A H 0.4058 0.0485 0.0310 0.066 Uiso 1 1 calc R . .
H17B H 0.3074 -0.0175 0.0975 0.066 Uiso 1 1 calc R . .
C18 C 0.5013(6) 0.0576(5) 0.1648(4) 0.0561(15) Uani 1 1 d . . .
H18A H 0.5485 -0.0071 0.1567 0.067 Uiso 1 1 calc R . .
H18B H 0.5727 0.1190 0.1551 0.067 Uiso 1 1 calc R . .
C19 C 0.3880(6) -0.0331(4) 0.2853(4) 0.0588(15) Uani 1 1 d . . .
H19A H 0.4577 -0.0839 0.2819 0.088 Uiso 1 1 calc R . .
H19B H 0.3027 -0.0593 0.2426 0.088 Uiso 1 1 calc R . .
H19C H 0.3588 -0.0245 0.3484 0.088 Uiso 1 1 calc R . .
C20 C 0.5839(6) 0.1081(5) 0.3263(4) 0.0631(16) Uani 1 1 d . . .
H20A H 0.6544 0.0580 0.3213 0.095 Uiso 1 1 calc R . .
H20B H 0.5537 0.1133 0.3893 0.095 Uiso 1 1 calc R . .
H20C H 0.6282 0.1778 0.3121 0.095 Uiso 1 1 calc R . .
C21 C 0.6976(7) 0.3308(6) 0.9340(4) 0.0653(17) Uani 1 1 d . . .
S3 S 0.81589(14) 0.25419(10) 0.99558(9) 0.0451(3) Uani 1 1 d . . .
F1 F 0.5858(4) 0.2697(4) 0.8887(3) 0.0938(13) Uani 1 1 d . . .
F2 F 0.7635(5) 0.3922(4) 0.8804(3) 0.1096(17) Uani 1 1 d . . .
F3 F 0.6405(5) 0.3964(3) 0.9959(3) 0.0938(13) Uani 1 1 d . . .
O3 O 0.9356(4) 0.3295(3) 1.0343(2) 0.0489(9) Uani 1 1 d . . .
O4 O 0.8561(5) 0.1855(4) 0.9192(4) 0.0869(16) Uani 1 1 d . . .
O5 O 0.7268(5) 0.2048(5) 1.0567(4) 0.0950(18) Uani 1 1 d . . .
C22 C 0.1803(7) 0.7226(2) 0.45005(16) 0.093(2) Uani 0.85 1 d PDU A 1
H22A H 0.2733 0.7081 0.4796 0.111 Uiso 0.85 1 calc PR A 1
H22B H 0.1023 0.6709 0.4687 0.111 Uiso 0.85 1 calc PR A 1
Cl1 Cl 0.1505(4) 0.8530(2) 0.48936(16) 0.0936(10) Uani 0.85 1 d PDU A 1
Cl2 Cl 0.1843(3) 0.70619(19) 0.32795(15) 0.1031(9) Uani 0.85 1 d PDU A 1
C22' C 0.1803(7) 0.7226(2) 0.45005(16) 0.093(2) Uani 0.15 1 d PDU B 2
H22C H 0.1126 0.6788 0.4022 0.111 Uiso 0.15 1 calc PR B 2
H22D H 0.1669 0.6928 0.5097 0.111 Uiso 0.15 1 calc PR B 2
Cl1' Cl 0.1383(15) 0.8546(4) 0.4584(10) 0.083(3) Uani 0.15 1 d PDU B 2
Cl2' Cl 0.3610(10) 0.7167(8) 0.4215(14) 0.119(7) Uani 0.15 1 d PDU B 2

loop_
_atom_site_aniso_label
_atom_site_aniso_U_11
_atom_site_aniso_U_22
_atom_site_aniso_U_33
_atom_site_aniso_U_23
_atom_site_aniso_U_13
_atom_site_aniso_U_12
Ni1 0.0529(4) 0.0335(3) 0.0275(3) -0.0001(2) 0.0053(3) 0.0125(3)
Fe1 0.0354(4) 0.0298(4) 0.0284(3) -0.0009(2) 0.0059(3) 0.0087(3)
S1 0.0747(10) 0.0370(7) 0.0418(7) 0.0035(5) 0.0068(6) 0.0229(7)
S2 0.1113(13) 0.0442(8) 0.0349(7) 0.0105(6) 0.0204(7) 0.0313(8)
O1 0.079(3) 0.049(2) 0.045(2) 0.0150(17) 0.0006(19) 0.015(2)
O2 0.109(3) 0.034(2) 0.054(2) 0.0089(17) 0.021(2) 0.026(2)
N1 0.043(2) 0.033(2) 0.0294(19) 0.0020(16) 0.0050(16) 0.0059(17)
N2 0.059(3) 0.047(3) 0.032(2) -0.0055(18) 0.0061(19) 0.013(2)
N3 0.043(2) 0.047(2) 0.033(2) -0.0051(17) 0.0135(17) 0.0076(19)
N4 0.040(2) 0.044(2) 0.038(2) -0.0032(17) 0.0105(17) 0.0057(19)
N5 0.054(3) 0.035(2) 0.043(2) 0.0058(18) 0.0067(19) 0.0054(19)
N6 0.043(2) 0.043(2) 0.055(3) 0.010(2) 0.015(2) 0.013(2)
C1 0.046(3) 0.039(3) 0.042(3) 0.010(2) -0.003(2) 0.007(2)
C2 0.041(3) 0.035(3) 0.035(2) 0.0026(19) 0.003(2) 0.003(2)
C3 0.054(3) 0.047(3) 0.036(3) 0.006(2) 0.011(2) 0.003(2)
C4 0.055(3) 0.044(3) 0.039(3) -0.002(2) 0.014(2) 0.007(2)
C5 0.051(3) 0.039(3) 0.043(3) -0.004(2) 0.011(2) 0.011(2)
C6 0.046(3) 0.031(2) 0.035(2) 0.0012(19) 0.004(2) 0.006(2)
C7 0.066(3) 0.032(3) 0.038(3) 0.001(2) 0.007(2) 0.015(2)
C8 0.055(3) 0.036(3) 0.035(3) 0.004(2) 0.004(2) 0.012(2)
C9 0.045(3) 0.076(4) 0.033(3) -0.012(3) 0.002(2) 0.005(3)
C10 0.044(3) 0.061(4) 0.049(3) -0.021(3) 0.007(2) -0.001(3)
C11 0.045(3) 0.060(4) 0.051(3) 0.002(3) 0.011(2) 0.021(3)
C12 0.053(3) 0.051(3) 0.054(3) 0.008(3) 0.019(3) 0.005(3)
C13 0.049(3) 0.059(3) 0.035(3) 0.010(2) 0.012(2) 0.009(3)
C14 0.063(3) 0.049(3) 0.044(3) 0.017(2) 0.007(3) 0.013(3)
C15 0.067(4) 0.046(3) 0.073(4) 0.010(3) 0.000(3) -0.009(3)
C16 0.093(5) 0.036(3) 0.067(4) 0.001(3) 0.011(3) 0.019(3)
C17 0.063(4) 0.053(3) 0.051(3) -0.009(3) 0.026(3) 0.015(3)
C18 0.054(3) 0.054(3) 0.068(4) 0.004(3) 0.028(3) 0.023(3)
C19 0.059(4) 0.048(3) 0.078(4) 0.022(3) 0.024(3) 0.021(3)
C20 0.051(3) 0.065(4) 0.077(4) 0.013(3) -0.001(3) 0.018(3)
C21 0.059(4) 0.089(5) 0.050(3) 0.022(3) 0.008(3) 0.009(4)
S3 0.0450(7) 0.0349(7) 0.0577(8) 0.0096(6) 0.0106(6) 0.0070(6)
F1 0.070(3) 0.125(4) 0.079(3) 0.000(2) -0.021(2) 0.008(3)
F2 0.097(3) 0.141(4) 0.105(3) 0.083(3) 0.012(3) 0.023(3)
F3 0.091(3) 0.078(3) 0.122(4) 0.006(2) 0.016(3) 0.043(2)
O3 0.057(2) 0.048(2) 0.042(2) 0.0009(16) 0.0060(16) 0.0072(17)
O4 0.070(3) 0.063(3) 0.120(4) -0.039(3) 0.015(3) 0.011(2)
O5 0.061(3) 0.134(5) 0.102(4) 0.078(3) 0.018(3) 0.008(3)
C22 0.107(5) 0.083(4) 0.087(4) 0.019(4) 0.005(4) 0.000(4)
Cl1 0.123(2) 0.1170(19) 0.053(2) 0.0193(12) 0.0152(15) 0.0511(16)
Cl2 0.124(2) 0.1005(19) 0.0761(15) -0.0113(13) 0.0260(14) -0.0119(16)
C22' 0.107(5) 0.083(4) 0.087(4) 0.019(4) 0.005(4) 0.000(4)
Cl1' 0.116(7) 0.128(7) 0.029(6) 0.045(5) 0.035(6) 0.064(6)
Cl2' 0.074(7) 0.039(6) 0.251(19) -0.005(8) 0.087(11) 0.000(5)

loop_
_atom_type_symbol
_atom_type_description
_atom_type_scat_dispersion_real
_atom_type_scat_dispersion_imag
_atom_type_scat_source
C C 0.0033 0.0016 'International Tables Vol C Tables 4.2.6.8 and 6.1.1.4'
H H 0.0000 0.0000 'International Tables Vol C Tables 4.2.6.8 and 6.1.1.4'
N N 0.0061 0.0033 'International Tables Vol C Tables 4.2.6.8 and 6.1.1.4'
O O 0.0106 0.0060 'International Tables Vol C Tables 4.2.6.8 and 6.1.1.4'
F F 0.0171 0.0103 'International Tables Vol C Tables 4.2.6.8 and 6.1.1.4'
S S 0.1246 0.1234 'International Tables Vol C Tables 4.2.6.8 and 6.1.1.4'
Cl Cl 0.1484 0.1585 'International Tables Vol C Tables 4.2.6.8 and 6.1.1.4'
Fe Fe 0.3463 0.8444 'International Tables Vol C Tables 4.2.6.8 and 6.1.1.4'
Ni Ni 0.3393 1.1124 'International Tables Vol C Tables 4.2.6.8 and 6.1.1.4'

loop_
_geom_angle_atom_site_label_1
_geom_angle_atom_site_label_2
_geom_angle_atom_site_label_3
_geom_angle
_geom_angle_site_symmetry_1
_geom_angle_site_symmetry_3
_geom_angle_publ_flag
C8 Ni1 N1 177.4(2) . . ?
C8 Ni1 S1 91.39(16) . . ?
N1 Ni1 S1 88.95(12) . . ?
C8 Ni1 S2 90.61(16) . . ?
N1 Ni1 S2 89.07(12) . . ?
S1 Ni1 S2 177.96(6) . . ?
N2 Fe1 N4 97.97(16) . . ?
N2 Fe1 N6 100.04(17) . . ?
N4 Fe1 N6 115.50(16) . . ?
N2 Fe1 N5 95.70(16) . . ?
N4 Fe1 N5 117.83(16) . . ?
N6 Fe1 N5 121.10(16) . . ?
N2 Fe1 N3 177.18(17) . . ?
N4 Fe1 N3 82.26(15) . . ?
N6 Fe1 N3 82.34(16) . . ?
N5 Fe1 N3 81.74(15) . . ?
C1 S1 Ni1 99.21(17) . . ?
C7 S2 Ni1 98.77(17) . . ?
C2 N1 C6 118.7(4) . . ?
C2 N1 Ni1 120.7(3) . . ?
C6 N1 Ni1 120.6(3) . . ?
C8 N2 Fe1 166.2(4) . . ?
C9 N3 C17 111.8(4) . . ?
C9 N3 C13 111.3(4) . . ?
C17 N3 C13 110.9(4) . . ?
C9 N3 Fe1 107.5(3) . . ?
C17 N3 Fe1 107.7(3) . . ?
C13 N3 Fe1 107.4(3) . . ?
C12 N4 C11 108.0(4) . . ?
C12 N4 C10 109.9(4) . . ?
C11 N4 C10 109.8(4) . . ?
C12 N4 Fe1 114.3(3) . . ?
C11 N4 Fe1 107.1(3) . . ?
C10 N4 Fe1 107.7(3) . . ?
C15 N5 C14 110.0(4) . . ?
C15 N5 C16 107.8(4) . . ?
C14 N5 C16 109.3(4) . . ?
C15 N5 Fe1 107.2(3) . . ?
C14 N5 Fe1 107.6(3) . . ?
C16 N5 Fe1 114.9(3) . . ?
C19 N6 C18 109.7(4) . . ?
C19 N6 C20 108.1(4) . . ?
C18 N6 C20 109.8(4) . . ?
C19 N6 Fe1 110.3(3) . . ?
C18 N6 Fe1 106.8(3) . . ?
C20 N6 Fe1 112.1(3) . . ?
O1 C1 C2 120.0(5) . . ?
O1 C1 S1 124.8(4) . . ?
C2 C1 S1 115.2(3) . . ?
N1 C2 C3 121.3(5) . . ?
N1 C2 C1 115.9(4) . . ?
C3 C2 C1 122.9(4) . . ?
C4 C3 C2 119.8(5) . . ?
C4 C3 H3 120.1 . . ?
C2 C3 H3 120.1 . . ?
C3 C4 C5 118.7(5) . . ?
C3 C4 H4 120.7 . . ?
C5 C4 H4 120.7 . . ?
C6 C5 C4 119.3(5) . . ?
C6 C5 H5 120.3 . . ?
C4 C5 H5 120.3 . . ?
N1 C6 C5 122.1(4) . . ?
N1 C6 C7 116.0(4) . . ?
C5 C6 C7 121.9(4) . . ?
O2 C7 C6 120.3(4) . . ?
O2 C7 S2 124.1(4) . . ?
C6 C7 S2 115.6(4) . . ?
N2 C8 Ni1 178.3(5) . . ?
N3 C9 C10 110.4(4) . . ?
N3 C9 H9A 109.6 . . ?
C10 C9 H9A 109.6 . . ?
N3 C9 H9B 109.6 . . ?
C10 C9 H9B 109.6 . . ?
H9A C9 H9B 108.1 . . ?
N4 C10 C9 111.0(4) . . ?
N4 C10 H10A 109.4 . . ?
C9 C10 H10A 109.4 . . ?
N4 C10 H10B 109.4 . . ?
C9 C10 H10B 109.4 . . ?
H10A C10 H10B 108.0 . . ?
N4 C11 H11A 109.5 . . ?
N4 C11 H11B 109.5 . . ?
H11A C11 H11B 109.5 . . ?
N4 C11 H11C 109.5 . . ?
H11A C11 H11C 109.5 . . ?
H11B C11 H11C 109.5 . . ?
N4 C12 H12A 109.5 . . ?
N4 C12 H12B 109.5 . . ?
H12A C12 H12B 109.5 . . ?
N4 C12 H12C 109.5 . . ?
H12A C12 H12C 109.5 . . ?
H12B C12 H12C 109.5 . . ?
N3 C13 C14 110.8(4) . . ?
N3 C13 H13A 109.5 . . ?
C14 C13 H13A 109.5 . . ?
N3 C13 H13B 109.5 . . ?
C14 C13 H13B 109.5 . . ?
H13A C13 H13B 108.1 . . ?
N5 C14 C13 110.1(4) . . ?
N5 C14 H14A 109.6 . . ?
C13 C14 H14A 109.6 . . ?
N5 C14 H14B 109.6 . . ?
C13 C14 H14B 109.6 . . ?
H14A C14 H14B 108.1 . . ?
N5 C15 H15A 109.5 . . ?
N5 C15 H15B 109.5 . . ?
H15A C15 H15B 109.5 . . ?
N5 C15 H15C 109.5 . . ?
H15A C15 H15C 109.5 . . ?
H15B C15 H15C 109.5 . . ?
N5 C16 H16A 109.5 . . ?
N5 C16 H16B 109.5 . . ?
H16A C16 H16B 109.5 . . ?
N5 C16 H16C 109.5 . . ?
H16A C16 H16C 109.5 . . ?
H16B C16 H16C 109.5 . . ?
N3 C17 C18 110.6(4) . . ?
N3 C17 H17A 109.5 . . ?
C18 C17 H17A 109.5 . . ?
N3 C17 H17B 109.5 . . ?
C18 C17 H17B 109.5 . . ?
H17A C17 H17B 108.1 . . ?
N6 C18 C17 110.7(4) . . ?
N6 C18 H18A 109.5 . . ?
C17 C18 H18A 109.5 . . ?
N6 C18 H18B 109.5 . . ?
C17 C18 H18B 109.5 . . ?
H18A C18 H18B 108.1 . . ?
N6 C19 H19A 109.5 . . ?
N6 C19 H19B 109.5 . . ?
H19A C19 H19B 109.5 . . ?
N6 C19 H19C 109.5 . . ?
H19A C19 H19C 109.5 . . ?
H19B C19 H19C 109.5 . . ?
N6 C20 H20A 109.5 . . ?
N6 C20 H20B 109.5 . . ?
H20A C20 H20B 109.5 . . ?
N6 C20 H20C 109.5 . . ?
H20A C20 H20C 109.5 . . ?
H20B C20 H20C 109.5 . . ?
F2 C21 F1 111.1(5) . . ?
F2 C21 F3 105.3(6) . . ?
F1 C21 F3 105.5(5) . . ?
F2 C21 S3 113.5(5) . . ?
F1 C21 S3 111.6(5) . . ?
F3 C21 S3 109.4(4) . . ?
O5 S3 O3 117.6(3) . . ?
O5 S3 O4 116.2(4) . . ?
O3 S3 O4 111.5(2) . . ?
O5 S3 C21 103.4(3) . . ?
O3 S3 C21 104.8(3) . . ?
O4 S3 C21 100.7(3) . . ?
Cl2 C22 Cl1 111.65(9) . . ?
Cl2 C22 H22A 109.3 . . ?
Cl1 C22 H22A 109.3 . . ?
Cl2 C22 H22B 109.3 . . ?
Cl1 C22 H22B 109.3 . . ?
H22A C22 H22B 108.0 . . ?

loop_
_geom_bond_atom_site_label_1
_geom_bond_atom_site_label_2
_geom_bond_distance
_geom_bond_site_symmetry_2
_geom_bond_publ_flag
Ni1 C8 1.834(5) . ?
Ni1 N1 1.890(4) . ?
Ni1 S1 2.1640(14) . ?
Ni1 S2 2.1723(15) . ?
Fe1 N2 2.042(4) . ?
Fe1 N4 2.148(4) . ?
Fe1 N6 2.151(4) . ?
Fe1 N5 2.170(4) . ?
Fe1 N3 2.185(4) . ?
S1 C1 1.733(5) . ?
S2 C7 1.735(5) . ?
O1 C1 1.220(6) . ?
O2 C7 1.219(6) . ?
N1 C2 1.347(6) . ?
N1 C6 1.350(6) . ?
N2 C8 1.148(6) . ?
N3 C9 1.477(6) . ?
N3 C17 1.478(7) . ?
N3 C13 1.480(6) . ?
N4 C12 1.478(6) . ?
N4 C11 1.481(6) . ?
N4 C10 1.487(6) . ?
N5 C15 1.476(7) . ?
N5 C14 1.487(6) . ?
N5 C16 1.497(7) . ?
N6 C19 1.479(6) . ?
N6 C18 1.482(6) . ?
N6 C20 1.490(7) . ?
C1 C2 1.499(7) . ?
C2 C3 1.382(7) . ?
C3 C4 1.372(7) . ?
C3 H3 0.9500 . ?
C4 C5 1.385(7) . ?
C4 H4 0.9500 . ?
C5 C6 1.368(6) . ?
C5 H5 0.9500 . ?
C6 C7 1.494(7) . ?
C9 C10 1.522(7) . ?
C9 H9A 0.9900 . ?
C9 H9B 0.9900 . ?
C10 H10A 0.9900 . ?
C10 H10B 0.9900 . ?
C11 H11A 0.9800 . ?
C11 H11B 0.9800 . ?
C11 H11C 0.9800 . ?
C12 H12A 0.9800 . ?
C12 H12B 0.9800 . ?
C12 H12C 0.9800 . ?
C13 C14 1.513(7) . ?
C13 H13A 0.9900 . ?
C13 H13B 0.9900 . ?
C14 H14A 0.9900 . ?
C14 H14B 0.9900 . ?
C15 H15A 0.9800 . ?
C15 H15B 0.9800 . ?
C15 H15C 0.9800 . ?
C16 H16A 0.9800 . ?
C16 H16B 0.9800 . ?
C16 H16C 0.9800 . ?
C17 C18 1.523(8) . ?
C17 H17A 0.9900 . ?
C17 H17B 0.9900 . ?
C18 H18A 0.9900 . ?
C18 H18B 0.9900 . ?
C19 H19A 0.9800 . ?
C19 H19B 0.9800 . ?
C19 H19C 0.9800 . ?
C20 H20A 0.9800 . ?
C20 H20B 0.9800 . ?
C20 H20C 0.9800 . ?
C21 F2 1.288(7) . ?
C21 F1 1.320(7) . ?
C21 F3 1.363(8) . ?
C21 S3 1.813(7) . ?
S3 O5 1.399(4) . ?
S3 O3 1.427(4) . ?
S3 O4 1.461(4) . ?
C22 Cl2 1.7791(10) . ?
C22 Cl1 1.7804(10) . ?
C22 H22A 0.9900 . ?
C22 H22B 0.9900 . ?

loop_
_geom_torsion_atom_site_label_1
_geom_torsion_atom_site_label_2
_geom_torsion_atom_site_label_3
_geom_torsion_atom_site_label_4
_geom_torsion
_geom_torsion_site_symmetry_1
_geom_torsion_site_symmetry_2
_geom_torsion_site_symmetry_3
_geom_torsion_site_symmetry_4
_geom_torsion_publ_flag
C8 Ni1 S1 C1 -177.6(2) . . . . ?
N1 Ni1 S1 C1 -0.2(2) . . . . ?
S2 Ni1 S1 C1 14(2) . . . . ?
C8 Ni1 S2 C7 178.4(3) . . . . ?
N1 Ni1 S2 C7 1.0(2) . . . . ?
S1 Ni1 S2 C7 -13(2) . . . . ?
C8 Ni1 N1 C2 96(4) . . . . ?
S1 Ni1 N1 C2 -1.8(4) . . . . ?
S2 Ni1 N1 C2 178.7(4) . . . . ?
C8 Ni1 N1 C6 -82(4) . . . . ?
S1 Ni1 N1 C6 180.0(4) . . . . ?
S2 Ni1 N1 C6 0.5(4) . . . . ?
N4 Fe1 N2 C8 -47.0(18) . . . . ?
N6 Fe1 N2 C8 -164.8(18) . . . . ?
N5 Fe1 N2 C8 72.2(18) . . . . ?
N3 Fe1 N2 C8 47(4) . . . . ?
N2 Fe1 N3 C9 -82(3) . . . . ?
N4 Fe1 N3 C9 12.8(3) . . . . ?
N6 Fe1 N3 C9 130.0(4) . . . . ?
N5 Fe1 N3 C9 -106.9(4) . . . . ?
N2 Fe1 N3 C17 157(3) . . . . ?
N4 Fe1 N3 C17 -107.8(3) . . . . ?
N6 Fe1 N3 C17 9.3(3) . . . . ?
N5 Fe1 N3 C17 132.4(3) . . . . ?
N2 Fe1 N3 C13 38(3) . . . . ?
N4 Fe1 N3 C13 132.6(3) . . . . ?
N6 Fe1 N3 C13 -110.2(3) . . . . ?
N5 Fe1 N3 C13 12.9(3) . . . . ?
N2 Fe1 N4 C12 -46.2(4) . . . . ?
N6 Fe1 N4 C12 59.0(4) . . . . ?
N5 Fe1 N4 C12 -147.0(3) . . . . ?
N3 Fe1 N4 C12 136.6(4) . . . . ?
N2 Fe1 N4 C11 73.3(3) . . . . ?
N6 Fe1 N4 C11 178.5(3) . . . . ?
N5 Fe1 N4 C11 -27.4(3) . . . . ?
N3 Fe1 N4 C11 -103.8(3) . . . . ?
N2 Fe1 N4 C10 -168.6(3) . . . . ?
N6 Fe1 N4 C10 -63.4(4) . . . . ?
N5 Fe1 N4 C10 90.6(4) . . . . ?
N3 Fe1 N4 C10 14.2(3) . . . . ?
N2 Fe1 N5 C15 77.6(4) . . . . ?
N4 Fe1 N5 C15 179.7(3) . . . . ?
N6 Fe1 N5 C15 -27.8(4) . . . . ?
N3 Fe1 N5 C15 -103.6(3) . . . . ?
N2 Fe1 N5 C14 -164.1(3) . . . . ?
N4 Fe1 N5 C14 -62.0(4) . . . . ?
N6 Fe1 N5 C14 90.5(4) . . . . ?
N3 Fe1 N5 C14 14.7(3) . . . . ?
N2 Fe1 N5 C16 -42.1(4) . . . . ?
N4 Fe1 N5 C16 60.0(4) . . . . ?
N6 Fe1 N5 C16 -147.5(4) . . . . ?
N3 Fe1 N5 C16 136.7(4) . . . . ?
N2 Fe1 N6 C19 80.1(4) . . . . ?
N4 Fe1 N6 C19 -23.8(4) . . . . ?
N5 Fe1 N6 C19 -176.9(3) . . . . ?
N3 Fe1 N6 C19 -101.4(4) . . . . ?
N2 Fe1 N6 C18 -160.7(3) . . . . ?
N4 Fe1 N6 C18 95.4(3) . . . . ?
N5 Fe1 N6 C18 -57.7(4) . . . . ?
N3 Fe1 N6 C18 17.8(3) . . . . ?
N2 Fe1 N6 C20 -40.4(4) . . . . ?
N4 Fe1 N6 C20 -144.3(3) . . . . ?
N5 Fe1 N6 C20 62.6(4) . . . . ?
N3 Fe1 N6 C20 138.1(4) . . . . ?
Ni1 S1 C1 O1 -178.0(4) . . . . ?
Ni1 S1 C1 C2 1.9(4) . . . . ?
C6 N1 C2 C3 3.0(7) . . . . ?
Ni1 N1 C2 C3 -175.2(4) . . . . ?
C6 N1 C2 C1 -178.3(4) . . . . ?
Ni1 N1 C2 C1 3.5(6) . . . . ?
O1 C1 C2 N1 176.4(4) . . . . ?
S1 C1 C2 N1 -3.5(6) . . . . ?
O1 C1 C2 C3 -4.9(8) . . . . ?
S1 C1 C2 C3 175.2(4) . . . . ?
N1 C2 C3 C4 -2.8(8) . . . . ?
C1 C2 C3 C4 178.6(5) . . . . ?
C2 C3 C4 C5 0.3(8) . . . . ?
C3 C4 C5 C6 1.9(8) . . . . ?
C2 N1 C6 C5 -0.7(7) . . . . ?
Ni1 N1 C6 C5 177.5(4) . . . . ?
C2 N1 C6 C7 179.7(4) . . . . ?
Ni1 N1 C6 C7 -2.1(6) . . . . ?
C4 C5 C6 N1 -1.7(8) . . . . ?
C4 C5 C6 C7 177.9(5) . . . . ?
N1 C6 C7 O2 -175.7(5) . . . . ?
C5 C6 C7 O2 4.7(8) . . . . ?
N1 C6 C7 S2 3.0(6) . . . . ?
C5 C6 C7 S2 -176.6(4) . . . . ?
Ni1 S2 C7 O2 176.4(5) . . . . ?
Ni1 S2 C7 C6 -2.2(4) . . . . ?
Fe1 N2 C8 Ni1 34(16) . . . . ?
N1 Ni1 C8 N2 -1(18) . . . . ?
S1 Ni1 C8 N2 96(15) . . . . ?
S2 Ni1 C8 N2 -84(15) . . . . ?
C17 N3 C9 C10 80.5(5) . . . . ?
C13 N3 C9 C10 -154.9(4) . . . . ?
Fe1 N3 C9 C10 -37.5(5) . . . . ?
C12 N4 C10 C9 -164.3(5) . . . . ?
C11 N4 C10 C9 77.2(5) . . . . ?
Fe1 N4 C10 C9 -39.1(5) . . . . ?
N3 C9 C10 N4 52.9(6) . . . . ?
C9 N3 C13 C14 78.7(5) . . . . ?
C17 N3 C13 C14 -156.1(4) . . . . ?
Fe1 N3 C13 C14 -38.7(5) . . . . ?
C15 N5 C14 C13 76.4(5) . . . . ?
C16 N5 C14 C13 -165.4(4) . . . . ?
Fe1 N5 C14 C13 -40.0(5) . . . . ?
N3 C13 C14 N5 54.4(6) . . . . ?
C9 N3 C17 C18 -152.8(4) . . . . ?
C13 N3 C17 C18 82.4(5) . . . . ?
Fe1 N3 C17 C18 -34.8(5) . . . . ?
C19 N6 C18 C17 77.2(5) . . . . ?
C20 N6 C18 C17 -164.1(5) . . . . ?
Fe1 N6 C18 C17 -42.3(5) . . . . ?
N3 C17 C18 N6 53.5(6) . . . . ?
F2 C21 S3 O5 172.9(6) . . . . ?
F1 C21 S3 O5 -60.7(5) . . . . ?
F3 C21 S3 O5 55.7(5) . . . . ?
F2 C21 S3 O3 49.1(6) . . . . ?
F1 C21 S3 O3 175.5(4) . . . . ?
F3 C21 S3 O3 -68.1(5) . . . . ?
F2 C21 S3 O4 -66.7(6) . . . . ?
F1 C21 S3 O4 59.7(5) . . . . ?
F3 C21 S3 O4 176.1(4) . . . . ?
